data_4070649
loop_
_publ_author_name
'Vicente, Jos\'e'
'Gil-Rubio, Juan'
'Barquero, Natalia'
'Jones, Peter G.'
'Bautista, Delia'

_publ_section_title
;
 Synthesis of Luminescent Alkynyl Gold Metalaligands Containing
 2,2&#x2032;-Bipyridine-5-yl and
 2,2&#x2032;:6&#x2032;,2&#x2032;&#x2032;-Terpyridine-4-yl Donor Groups
;
_journal_issue 4
_journal_name_full Organometallics
_journal_page_first 646
_journal_paper_doi 10.1021/om7009123
_journal_volume 27
_journal_year 2008
_chemical_formula_sum 'C41 H29 Au N3 P'
_chemical_formula_weight 791.61
_chemical_name_systematic
; 
 ? 
;
_space_group_IT_number 2
_symmetry_cell_setting triclinic
_symmetry_space_group_name_Hall '-P 1'
_symmetry_space_group_name_H-M 'P -1'
_atom_sites_solution_hydrogens geom
_atom_sites_solution_primary direct
_atom_sites_solution_secondary difmap
_audit_creation_method SHELXL-97
_cell_angle_alpha 85.165(2)
_cell_angle_beta 86.406(2)
_cell_angle_gamma 85.237(2)
_cell_formula_units_Z 2
_cell_length_a 8.6401(4)
_cell_length_b 9.4232(4)
_cell_length_c 19.5947(8)
_cell_measurement_reflns_used 7762
_cell_measurement_temperature 100(2)
_cell_measurement_theta_max 28.17
_cell_measurement_theta_min 2.17
_cell_volume 1581.69(12)
_computing_cell_refinement 'Bruker SAINT'
_computing_data_collection 'Bruker SMART'
_computing_data_reduction 'Bruker SAINT'
_computing_molecular_graphics 'Bruker SHELXTL'
_computing_publication_material 'Bruker SHELXTL'
_computing_structure_refinement 'SHELXL-97 (Sheldrick, 1997)'
_computing_structure_solution 'SHELXS-97 (Sheldrick, 1990)'
_diffrn_ambient_temperature 100(2)
_diffrn_detector_area_resol_mean 8.26
_diffrn_measured_fraction_theta_full 0.993
_diffrn_measured_fraction_theta_max 0.993
_diffrn_measurement_device_type 'Bruker SMART APEX'
_diffrn_measurement_method \w-scan
_diffrn_radiation_monochromator graphite
_diffrn_radiation_source 'fine-focus sealed tube'
_diffrn_radiation_type MoK\a
_diffrn_radiation_wavelength 0.71073
_diffrn_reflns_av_R_equivalents 0.0139
_diffrn_reflns_av_sigmaI/netI 0.0162
_diffrn_reflns_limit_h_max 10
_diffrn_reflns_limit_h_min -10
_diffrn_reflns_limit_k_max 11
_diffrn_reflns_limit_k_min -11
_diffrn_reflns_limit_l_max 24
_diffrn_reflns_limit_l_min -24
_diffrn_reflns_number 17430
_diffrn_reflns_theta_full 26.00
_diffrn_reflns_theta_max 26.37
_diffrn_reflns_theta_min 2.09
_exptl_absorpt_coefficient_mu 4.737
_exptl_absorpt_correction_T_max 0.5368
_exptl_absorpt_correction_T_min 0.3506
_exptl_absorpt_correction_type multi-scan
_exptl_absorpt_process_details SADABS
_exptl_crystal_colour colourless
_exptl_crystal_density_diffrn 1.662
_exptl_crystal_density_method 'not measured'
_exptl_crystal_description prism
_exptl_crystal_F_000 780
_exptl_crystal_size_max 0.28
_exptl_crystal_size_mid 0.21
_exptl_crystal_size_min 0.15
_refine_diff_density_max 0.672
_refine_diff_density_min -0.462
_refine_diff_density_rms 0.071
_refine_ls_extinction_method none
_refine_ls_goodness_of_fit_ref 1.088
_refine_ls_hydrogen_treatment riding
_refine_ls_matrix_type full
_refine_ls_number_parameters 415
_refine_ls_number_reflns 6421
_refine_ls_number_restraints 0
_refine_ls_restrained_S_all 1.088
_refine_ls_R_factor_all 0.0152
_refine_ls_R_factor_gt 0.0147
_refine_ls_shift/su_max 0.001
_refine_ls_shift/su_mean 0.000
_refine_ls_structure_factor_coef Fsqd
_refine_ls_weighting_details 'calc w=1/[\s^2^(Fo^2^)+(0.0174P)^2^+1.1698P] where P=(Fo^2^+2Fc^2^)/3'
_refine_ls_weighting_scheme calc
_refine_ls_wR_factor_gt 0.0368
_refine_ls_wR_factor_ref 0.0370
_reflns_number_gt 6306
_reflns_number_total 6421
_reflns_threshold_expression >2sigma(I)
_cod_data_source_file om7009123-file003.cif
_cod_data_source_block nba444cs
_cod_database_code 4070649

loop_
_symmetry_equiv_pos_as_xyz
'x, y, z'
'-x, -y, -z'

loop_
_atom_site_label
_atom_site_type_symbol
_atom_site_fract_x
_atom_site_fract_y
_atom_site_fract_z
_atom_site_U_iso_or_equiv
_atom_site_adp_type
_atom_site_occupancy
_atom_site_symmetry_multiplicity
_atom_site_calc_flag
_atom_site_refinement_flags
Au1 Au 0.654045(8) 0.370064(7) 0.680873(3) 0.01450(3) Uani 1 1 d .
P1 P 0.81357(6) 0.22685(5) 0.61466(2) 0.01432(10) Uani 1 1 d .
N1 N -0.25345(19) 1.13910(18) 0.97050(8) 0.0161(3) Uani 1 1 d .
N2 N -0.3416(2) 0.80996(18) 1.06703(9) 0.0199(4) Uani 1 1 d .
N3 N -0.1112(2) 1.39040(18) 0.83705(9) 0.0208(4) Uani 1 1 d .
C1 C 0.5030(2) 0.4957(2) 0.73469(10) 0.0152(4) Uani 1 1 d .
C2 C 0.4060(2) 0.5690(2) 0.76481(10) 0.0168(4) Uani 1 1 d .
C11 C 0.2907(2) 0.6611(2) 0.79920(10) 0.0163(4) Uani 1 1 d .
C12 C 0.2363(2) 0.6290(2) 0.86723(10) 0.0178(4) Uani 1 1 d .
H12 H 0.2744 0.5431 0.8916 0.021 Uiso 1 1 calc R
C13 C 0.1274(2) 0.7216(2) 0.89916(10) 0.0167(4) Uani 1 1 d .
H13 H 0.0917 0.6978 0.9452 0.020 Uiso 1 1 calc R
C14 C 0.0688(2) 0.8494(2) 0.86499(10) 0.0152(4) Uani 1 1 d .
C15 C 0.1202(2) 0.8794(2) 0.79656(10) 0.0187(4) Uani 1 1 d .
H15 H 0.0800 0.9642 0.7718 0.022 Uiso 1 1 calc R
C16 C 0.2290(2) 0.7871(2) 0.76441(10) 0.0193(4) Uani 1 1 d .
H16 H 0.2623 0.8097 0.7179 0.023 Uiso 1 1 calc R
C21 C -0.0441(2) 0.9497(2) 0.90069(10) 0.0152(4) Uani 1 1 d .
C22 C -0.1379(2) 0.9018(2) 0.95695(10) 0.0154(4) Uani 1 1 d .
H22 H -0.1325 0.8033 0.9723 0.019 Uiso 1 1 calc R
C23 C -0.2395(2) 0.9988(2) 0.99048(10) 0.0143(4) Uani 1 1 d .
C24 C -0.1652(2) 1.1856(2) 0.91560(10) 0.0160(4) Uani 1 1 d .
C25 C -0.0591(2) 1.0957(2) 0.87987(10) 0.0165(4) Uani 1 1 d .
H25 H 0.0024 1.1331 0.8417 0.020 Uiso 1 1 calc R
C31 C -0.3394(2) 0.9518(2) 1.05156(10) 0.0156(4) Uani 1 1 d .
C32 C -0.4241(2) 1.0518(2) 1.09025(10) 0.0183(4) Uani 1 1 d .
H32 H -0.4209 1.1511 1.0776 0.022 Uiso 1 1 calc R
C33 C -0.5131(2) 1.0040(2) 1.14756(10) 0.0201(4) Uani 1 1 d .
H33 H -0.5701 1.0701 1.1755 0.024 Uiso 1 1 calc R
C34 C -0.5176(2) 0.8593(2) 1.16348(10) 0.0211(4) Uani 1 1 d .
H34 H -0.5792 0.8235 1.2020 0.025 Uiso 1 1 calc R
C35 C -0.4305(3) 0.7673(2) 1.12209(11) 0.0224(4) Uani 1 1 d .
H35 H -0.4340 0.6676 1.1334 0.027 Uiso 1 1 calc R
C41 C -0.1873(2) 1.3416(2) 0.89534(10) 0.0174(4) Uani 1 1 d .
C42 C -0.2832(3) 1.4318(2) 0.93572(11) 0.0216(4) Uani 1 1 d .
H42 H -0.3360 1.3942 0.9764 0.026 Uiso 1 1 calc R
C43 C -0.3007(3) 1.5765(2) 0.91591(12) 0.0240(5) Uani 1 1 d .
H43 H -0.3642 1.6399 0.9430 0.029 Uiso 1 1 calc R
C44 C -0.2238(3) 1.6266(2) 0.85589(11) 0.0226(4) Uani 1 1 d .
H44 H -0.2340 1.7252 0.8406 0.027 Uiso 1 1 calc R
C45 C -0.1316(3) 1.5301(2) 0.81860(11) 0.0237(4) Uani 1 1 d .
H45 H -0.0794 1.5655 0.7773 0.028 Uiso 1 1 calc R
C51 C 0.8279(2) 0.3006(2) 0.52585(10) 0.0164(4) Uani 1 1 d .
C52 C 0.6970(3) 0.3730(3) 0.49869(12) 0.0328(6) Uani 1 1 d .
H52 H 0.6048 0.3868 0.5271 0.039 Uiso 1 1 calc R
C53 C 0.6989(3) 0.4255(3) 0.43048(13) 0.0363(6) Uani 1 1 d .
H53 H 0.6079 0.4747 0.4126 0.044 Uiso 1 1 calc R
C54 C 0.8304(3) 0.4072(2) 0.38859(11) 0.0266(5) Uani 1 1 d .
H54 H 0.8306 0.4415 0.3416 0.032 Uiso 1 1 calc R
C55 C 0.9623(3) 0.3388(4) 0.41537(13) 0.0489(8) Uani 1 1 d .
H55 H 1.0547 0.3273 0.3868 0.059 Uiso 1 1 calc R
C56 C 0.9621(3) 0.2860(3) 0.48393(13) 0.0420(7) Uani 1 1 d .
H56 H 1.0544 0.2398 0.5019 0.050 Uiso 1 1 calc R
C61 C 1.0099(2) 0.1876(2) 0.64193(10) 0.0160(4) Uani 1 1 d .
C62 C 1.1095(2) 0.0797(2) 0.61436(10) 0.0208(4) Uani 1 1 d .
H62 H 1.0726 0.0208 0.5828 0.025 Uiso 1 1 calc R
C63 C 1.2622(2) 0.0588(2) 0.63322(11) 0.0242(5) Uani 1 1 d .
H63 H 1.3310 -0.0125 0.6135 0.029 Uiso 1 1 calc R
C64 C 1.3146(3) 0.1418(3) 0.68086(12) 0.0268(5) Uani 1 1 d .
H64 H 1.4196 0.1280 0.6932 0.032 Uiso 1 1 calc R
C65 C 1.2148(3) 0.2447(2) 0.71045(12) 0.0273(5) Uani 1 1 d .
H65 H 1.2504 0.2992 0.7441 0.033 Uiso 1 1 calc R
C66 C 1.0620(2) 0.2683(2) 0.69080(11) 0.0206(4) Uani 1 1 d .
H66 H 0.9935 0.3395 0.7108 0.025 Uiso 1 1 calc R
C71 C 0.7410(2) 0.0512(2) 0.61189(10) 0.0164(4) Uani 1 1 d .
C72 C 0.6965(2) 0.0009(2) 0.55191(10) 0.0189(4) Uani 1 1 d .
H72 H 0.7061 0.0578 0.5097 0.023 Uiso 1 1 calc R
C73 C 0.6380(2) -0.1326(2) 0.55366(11) 0.0224(4) Uani 1 1 d .
H73 H 0.6084 -0.1668 0.5125 0.027 Uiso 1 1 calc R
C74 C 0.6227(3) -0.2158(2) 0.61495(12) 0.0248(5) Uani 1 1 d .
H74 H 0.5823 -0.3067 0.6159 0.030 Uiso 1 1 calc R
C75 C 0.6666(3) -0.1665(2) 0.67502(11) 0.0252(5) Uani 1 1 d .
H75 H 0.6559 -0.2237 0.7171 0.030 Uiso 1 1 calc R
C76 C 0.7260(3) -0.0338(2) 0.67382(11) 0.0216(4) Uani 1 1 d .
H76 H 0.7565 -0.0006 0.7150 0.026 Uiso 1 1 calc R

loop_
_atom_site_aniso_label
_atom_site_aniso_U_11
_atom_site_aniso_U_22
_atom_site_aniso_U_33
_atom_site_aniso_U_23
_atom_site_aniso_U_13
_atom_site_aniso_U_12
Au1 0.01355(4) 0.01419(4) 0.01500(4) -0.00282(3) 0.00240(3) 0.00270(3)
P1 0.0132(2) 0.0154(2) 0.0137(2) -0.00249(18) 0.00154(18) 0.00292(18)
N1 0.0167(8) 0.0151(8) 0.0163(8) -0.0037(6) -0.0009(6) 0.0023(6)
N2 0.0226(9) 0.0173(9) 0.0188(8) -0.0010(7) 0.0019(7) 0.0022(7)
N3 0.0248(9) 0.0162(8) 0.0209(9) -0.0023(7) 0.0015(7) 0.0000(7)
C1 0.0153(9) 0.0136(9) 0.0159(9) 0.0008(7) 0.0017(7) 0.0000(7)
C2 0.0194(10) 0.0153(9) 0.0155(9) -0.0007(7) -0.0007(8) -0.0015(8)
C11 0.0150(9) 0.0156(9) 0.0186(9) -0.0048(8) 0.0011(8) 0.0001(7)
C12 0.0194(10) 0.0158(9) 0.0174(9) -0.0019(8) -0.0012(8) 0.0034(8)
C13 0.0169(10) 0.0176(10) 0.0152(9) -0.0031(7) 0.0013(7) 0.0019(8)
C14 0.0141(9) 0.0147(9) 0.0170(9) -0.0046(7) 0.0003(7) 0.0003(7)
C15 0.0206(10) 0.0156(9) 0.0187(10) -0.0010(8) 0.0015(8) 0.0037(8)
C16 0.0229(10) 0.0179(10) 0.0157(9) -0.0010(8) 0.0042(8) 0.0022(8)
C21 0.0142(9) 0.0167(9) 0.0148(9) -0.0047(7) -0.0021(7) 0.0017(7)
C22 0.0159(9) 0.0141(9) 0.0164(9) -0.0037(7) -0.0015(7) 0.0013(7)
C23 0.0140(9) 0.0140(9) 0.0152(9) -0.0032(7) -0.0024(7) 0.0009(7)
C24 0.0164(9) 0.0159(9) 0.0161(9) -0.0040(7) -0.0018(7) 0.0001(7)
C25 0.0171(10) 0.0165(10) 0.0158(9) -0.0032(7) 0.0010(7) -0.0003(8)
C31 0.0140(9) 0.0169(9) 0.0161(9) -0.0030(7) -0.0029(7) 0.0017(7)
C32 0.0184(10) 0.0170(10) 0.0191(10) -0.0027(8) 0.0001(8) 0.0018(8)
C33 0.0185(10) 0.0238(11) 0.0173(9) -0.0050(8) 0.0024(8) 0.0026(8)
C34 0.0207(10) 0.0254(11) 0.0163(9) 0.0006(8) 0.0011(8) -0.0001(8)
C35 0.0262(11) 0.0179(10) 0.0220(10) 0.0013(8) 0.0007(9) 0.0015(8)
C41 0.0185(10) 0.0165(10) 0.0175(9) -0.0035(8) -0.0023(8) 0.0006(8)
C42 0.0250(11) 0.0182(10) 0.0208(10) -0.0034(8) 0.0010(8) 0.0032(8)
C43 0.0252(11) 0.0184(10) 0.0287(11) -0.0079(9) -0.0037(9) 0.0042(8)
C44 0.0271(11) 0.0122(9) 0.0290(11) -0.0011(8) -0.0091(9) 0.0004(8)
C45 0.0290(12) 0.0189(10) 0.0230(10) 0.0003(8) -0.0012(9) -0.0025(9)
C51 0.0174(10) 0.0154(9) 0.0160(9) -0.0015(7) -0.0001(7) 0.0003(7)
C52 0.0218(12) 0.0473(15) 0.0256(12) 0.0056(11) 0.0011(9) 0.0092(10)
C53 0.0300(13) 0.0476(16) 0.0281(12) 0.0095(11) -0.0081(10) 0.0080(11)
C54 0.0358(13) 0.0248(11) 0.0184(10) 0.0036(9) -0.0023(9) -0.0033(10)
C55 0.0414(16) 0.069(2) 0.0261(13) 0.0152(13) 0.0135(11) 0.0257(14)
C56 0.0310(14) 0.0609(18) 0.0253(12) 0.0130(12) 0.0080(10) 0.0239(13)
C61 0.0137(9) 0.0188(10) 0.0142(9) 0.0015(7) 0.0021(7) 0.0016(7)
C62 0.0210(10) 0.0263(11) 0.0140(9) -0.0025(8) -0.0003(8) 0.0050(8)
C63 0.0184(10) 0.0311(12) 0.0197(10) 0.0041(9) 0.0044(8) 0.0086(9)
C64 0.0165(10) 0.0323(12) 0.0301(12) 0.0085(10) -0.0036(9) -0.0022(9)
C65 0.0257(12) 0.0248(11) 0.0327(12) -0.0009(9) -0.0093(10) -0.0059(9)
C66 0.0200(10) 0.0177(10) 0.0238(10) -0.0016(8) -0.0009(8) -0.0002(8)
C71 0.0133(9) 0.0161(9) 0.0189(9) -0.0031(8) 0.0027(7) 0.0036(7)
C72 0.0177(10) 0.0218(10) 0.0164(9) -0.0013(8) 0.0009(8) 0.0021(8)
C73 0.0212(10) 0.0239(11) 0.0228(10) -0.0068(8) -0.0012(8) -0.0008(9)
C74 0.0233(11) 0.0191(10) 0.0316(12) -0.0033(9) 0.0023(9) -0.0019(8)
C75 0.0304(12) 0.0225(11) 0.0209(10) 0.0030(8) 0.0042(9) -0.0001(9)
C76 0.0250(11) 0.0230(11) 0.0160(9) -0.0027(8) 0.0010(8) 0.0019(9)

loop_
_atom_type_symbol
_atom_type_description
_atom_type_scat_dispersion_real
_atom_type_scat_dispersion_imag
_atom_type_scat_source
C C 0.0033 0.0016 'International Tables Vol C Tables 4.2.6.8 and 6.1.1.4'
H H 0.0000 0.0000 'International Tables Vol C Tables 4.2.6.8 and 6.1.1.4'
N N 0.0061 0.0033 'International Tables Vol C Tables 4.2.6.8 and 6.1.1.4'
P P 0.1023 0.0942 'International Tables Vol C Tables 4.2.6.8 and 6.1.1.4'
Au Au -2.0133 8.8022 'International Tables Vol C Tables 4.2.6.8 and 6.1.1.4'

loop_
_geom_angle_atom_site_label_1
_geom_angle_atom_site_label_2
_geom_angle_atom_site_label_3
_geom_angle
C1 Au1 P1 176.23(6)
C61 P1 C51 107.27(9)
C61 P1 C71 103.92(9)
C51 P1 C71 105.36(9)
C61 P1 Au1 115.94(7)
C51 P1 Au1 111.53(7)
C71 P1 Au1 112.02(6)
C24 N1 C23 117.85(17)
C35 N2 C31 116.97(18)
C45 N3 C41 117.28(18)
C2 C1 Au1 176.39(18)
C1 C2 C11 178.0(2)
C16 C11 C12 118.04(18)
C16 C11 C2 119.85(18)
C12 C11 C2 122.11(18)
C13 C12 C11 120.54(18)
C12 C13 C14 121.41(18)
C15 C14 C13 117.95(18)
C15 C14 C21 121.31(17)
C13 C14 C21 120.74(17)
C16 C15 C14 120.81(18)
C15 C16 C11 121.21(18)
C22 C21 C25 117.45(18)
C22 C21 C14 120.99(18)
C25 C21 C14 121.55(18)
C23 C22 C21 119.70(18)
N1 C23 C22 122.75(18)
N1 C23 C31 116.10(17)
C22 C23 C31 121.15(17)
N1 C24 C25 122.90(18)
N1 C24 C41 115.42(17)
C25 C24 C41 121.68(18)
C24 C25 C21 119.34(18)
N2 C31 C32 122.71(19)
N2 C31 C23 116.81(17)
C32 C31 C23 120.48(18)
C33 C32 C31 118.82(19)
C34 C33 C32 119.01(19)
C33 C34 C35 118.39(19)
N2 C35 C34 124.1(2)
N3 C41 C42 122.18(19)
N3 C41 C24 117.21(18)
C42 C41 C24 120.61(18)
C43 C42 C41 119.4(2)
C44 C43 C42 118.6(2)
C43 C44 C45 118.49(19)
N3 C45 C44 124.1(2)
C56 C51 C52 118.4(2)
C56 C51 P1 123.36(16)
C52 C51 P1 118.21(16)
C51 C52 C53 120.8(2)
C54 C53 C52 120.7(2)
C53 C54 C55 119.1(2)
C54 C55 C56 120.7(2)
C51 C56 C55 120.2(2)
C66 C61 C62 119.87(19)
C66 C61 P1 118.70(15)
C62 C61 P1 121.43(16)
C63 C62 C61 119.8(2)
C62 C63 C64 120.1(2)
C65 C64 C63 120.4(2)
C64 C65 C66 119.9(2)
C61 C66 C65 119.9(2)
C72 C71 C76 119.33(19)
C72 C71 P1 122.96(15)
C76 C71 P1 117.68(16)
C71 C72 C73 120.08(19)
C74 C73 C72 120.4(2)
C73 C74 C75 120.0(2)
C74 C75 C76 120.2(2)
C75 C76 C71 120.1(2)

loop_
_geom_bond_atom_site_label_1
_geom_bond_atom_site_label_2
_geom_bond_distance
Au1 C1 1.9995(19)
Au1 P1 2.2729(5)
P1 C61 1.810(2)
P1 C51 1.819(2)
P1 C71 1.824(2)
N1 C24 1.343(3)
N1 C23 1.344(3)
N2 C35 1.338(3)
N2 C31 1.346(3)
N3 C45 1.336(3)
N3 C41 1.347(3)
C1 C2 1.199(3)
C2 C11 1.439(3)
C11 C16 1.401(3)
C11 C12 1.402(3)
C12 C13 1.385(3)
C13 C14 1.400(3)
C14 C15 1.399(3)
C14 C21 1.486(3)
C15 C16 1.385(3)
C21 C22 1.393(3)
C21 C25 1.399(3)
C22 C23 1.390(3)
C23 C31 1.489(3)
C24 C25 1.393(3)
C24 C41 1.489(3)
C31 C32 1.391(3)
C32 C33 1.386(3)
C33 C34 1.376(3)
C34 C35 1.382(3)
C41 C42 1.396(3)
C42 C43 1.384(3)
C43 C44 1.381(3)
C44 C45 1.384(3)
C51 C56 1.382(3)
C51 C52 1.383(3)
C52 C53 1.385(3)
C53 C54 1.367(3)
C54 C55 1.373(4)
C55 C56 1.393(3)
C61 C66 1.390(3)
C61 C62 1.398(3)
C62 C63 1.386(3)
C63 C64 1.387(3)
C64 C65 1.383(3)
C65 C66 1.393(3)
C71 C72 1.391(3)
C71 C76 1.402(3)
C72 C73 1.391(3)
C73 C74 1.383(3)
C74 C75 1.386(3)
C75 C76 1.389(3)

loop_
_geom_hbond_atom_site_label_D
_geom_hbond_atom_site_label_H
_geom_hbond_atom_site_label_A
_geom_hbond_distance_DH
_geom_hbond_distance_HA
_geom_hbond_distance_DA
_geom_hbond_angle_DHA
_geom_hbond_site_symmetry_A
C74 H74 Au1 0.95 3.23 3.999(2) 139.6 1_545
C53 H53 Au1 0.95 3.18 4.114(2) 166.6 2_666
C64 H64 Au1 0.95 3.16 3.778(2) 124.5 1_655
